data_7109576
loop_
_publ_author_name
'Xin He'
Xiao-Bin
'Xun Wang'
'Liang Zhao'

_publ_section_title
;
 Positive homotropic allosteric binding of silver(I) ions in multidentate
 azacalixpyridine macrocycles: effect on the formation and stabilization
 of silver nanoparticles
;
_journal_name_full Chem.Commun.
_journal_page_first 7153
_journal_paper_doi 10.1039/c3cc43415j
_journal_volume 49
_journal_year 2013
_chemical_formula_sum 'C63 H69 Ag3 F9 N18 O11.5 S3'
_chemical_formula_weight 1853.15
_chemical_name_systematic
; 
 ? 
;
_space_group_IT_number 2
_symmetry_cell_setting triclinic
_symmetry_space_group_name_Hall '-P 1'
_symmetry_space_group_name_H-M 'P -1'
_atom_sites_solution_hydrogens geom
_atom_sites_solution_primary direct
_atom_sites_solution_secondary difmap
_audit_creation_method SHELXL-97
_cell_angle_alpha 94.475(4)
_cell_angle_beta 90.360(4)
_cell_angle_gamma 104.014(5)
_cell_formula_units_Z 2
_cell_length_a 13.1897(7)
_cell_length_b 13.7061(8)
_cell_length_c 20.5215(11)
_cell_measurement_reflns_used 9450
_cell_measurement_temperature 153(2)
_cell_measurement_theta_max 73.8984
_cell_measurement_theta_min 3.3339
_cell_volume 3587.3(4)
_computing_structure_refinement 'SHELXL-97 (Sheldrick, 1997)'
_computing_structure_solution 'SHELXS-97 (Sheldrick, 1990)'
_diffrn_ambient_temperature 153(2)
_diffrn_measured_fraction_theta_full 0.953
_diffrn_measured_fraction_theta_max 0.953
_diffrn_measurement_device_type 'SuperNova, Single source at offset), Atlas'
_diffrn_radiation_monochromator mirror
_diffrn_radiation_source 'SuperNova (Cu) X-ray Source'
_diffrn_radiation_type CuK\a
_diffrn_radiation_wavelength 1.54184
_diffrn_reflns_av_R_equivalents 0.0317
_diffrn_reflns_av_sigmaI/netI 0.0459
_diffrn_reflns_limit_h_max 13
_diffrn_reflns_limit_h_min -16
_diffrn_reflns_limit_k_max 16
_diffrn_reflns_limit_k_min -16
_diffrn_reflns_limit_l_max 25
_diffrn_reflns_limit_l_min -25
_diffrn_reflns_number 27071
_diffrn_reflns_theta_full 74.06
_diffrn_reflns_theta_max 74.06
_diffrn_reflns_theta_min 3.33
_exptl_absorpt_coefficient_mu 8.157
_exptl_absorpt_correction_T_max 1.00000
_exptl_absorpt_correction_T_min 0.33360
_exptl_absorpt_correction_type multi-scan
_exptl_absorpt_process_details
;
CrysAlisPro, Agilent Technologies,
Version 1.171.35.21 (release 20-01-2012 CrysAlis171 .NET)
(compiled Jan 23 2012,18:06:46)
Empirical absorption correction using spherical harmonics,
 implemented in SCALE3 ABSPACK scaling algorithm.
;
_exptl_crystal_colour Pale-yellow
_exptl_crystal_density_diffrn 1.716
_exptl_crystal_density_method 'not measured'
_exptl_crystal_description Block
_exptl_crystal_F_000 1870
_exptl_crystal_size_max 0.43
_exptl_crystal_size_mid 0.35
_exptl_crystal_size_min 0.32
_refine_diff_density_max 1.390
_refine_diff_density_min -1.075
_refine_diff_density_rms 0.094
_refine_ls_extinction_method none
_refine_ls_goodness_of_fit_ref 1.023
_refine_ls_hydrogen_treatment mixed
_refine_ls_matrix_type full
_refine_ls_number_parameters 1182
_refine_ls_number_reflns 13900
_refine_ls_number_restraints 54
_refine_ls_restrained_S_all 1.027
_refine_ls_R_factor_all 0.0878
_refine_ls_R_factor_gt 0.0627
_refine_ls_shift/su_max 0.001
_refine_ls_shift/su_mean 0.000
_refine_ls_structure_factor_coef Fsqd
_refine_ls_weighting_details 'calc w=1/[\s^2^(Fo^2^)+(0.0648P)^2^+12.5483P] where P=(Fo^2^+2Fc^2^)/3'
_refine_ls_weighting_scheme calc
_refine_ls_wR_factor_gt 0.1520
_refine_ls_wR_factor_ref 0.1726
_reflns_number_gt 10061
_reflns_number_total 13900
_reflns_threshold_expression >2sigma(I)
_cod_data_source_file c3cc43415j.txt
_cod_data_source_block Complex2
_cod_original_cell_volume 3587.3(3)
_cod_original_sg_symbol_H-M P-1
_cod_original_formula_sum 'C63 H69 Ag3 F9 N18 O11.50 S3'
_cod_database_code 7109576

loop_
_symmetry_equiv_pos_as_xyz
'x, y, z'
'-x, -y, -z'

loop_
_atom_site_label
_atom_site_type_symbol
_atom_site_fract_x
_atom_site_fract_y
_atom_site_fract_z
_atom_site_U_iso_or_equiv
_atom_site_adp_type
_atom_site_occupancy
_atom_site_symmetry_multiplicity
_atom_site_calc_flag
_atom_site_refinement_flags
_atom_site_disorder_assembly
_atom_site_disorder_group
Ag1 Ag 0.24986(4) 0.07580(4) 0.16386(2) 0.05745(15) Uani 1 1 d . . .
Ag2 Ag 0.38881(17) 0.30395(18) 0.17993(7) 0.0549(4) Uani 0.922(11) 1 d P A 1
Ag2' Ag 0.421(2) 0.336(2) 0.1631(15) 0.070(5) Uani 0.078(11) 1 d P A 2
Ag3 Ag 0.19213(9) 0.26227(7) 0.29769(9) 0.0658(4) Uani 0.717(5) 1 d P A 1
Ag3' Ag 0.1511(4) 0.2430(2) 0.3362(3) 0.0822(18) Uani 0.283(5) 1 d P A 2
O1W O 0.3381(4) 0.2275(4) 0.30411(19) 0.0609(12) Uani 1 1 d . . .
N1 N 0.3896(4) 0.2791(4) 0.4470(2) 0.0527(13) Uani 1 1 d . . .
C1 C 0.3627(6) 0.1793(5) 0.4521(3) 0.0595(18) Uani 1 1 d . A .
C2 C 0.2623(7) 0.1254(6) 0.4604(4) 0.072(2) Uani 1 1 d . . .
H2A H 0.2473 0.0551 0.4657 0.086 Uiso 1 1 calc R . .
C3 C 0.1841(7) 0.1754(7) 0.4609(4) 0.080(2) Uani 1 1 d . A .
H3A H 0.1140 0.1403 0.4676 0.096 Uiso 1 1 calc R . .
C4 C 0.2078(6) 0.2789(6) 0.4515(3) 0.069(2) Uani 1 1 d . . .
H4A H 0.1545 0.3143 0.4482 0.083 Uiso 1 1 calc R A 2
C5 C 0.3140(6) 0.3274(5) 0.4473(3) 0.0574(17) Uani 1 1 d . A .
N2 N 0.3453(5) 0.4327(4) 0.4410(2) 0.0587(14) Uani 1 1 d . . .
C6 C 0.3028(7) 0.4981(7) 0.4881(4) 0.076(2) Uani 1 1 d . A .
H6A H 0.3279 0.5686 0.4781 0.114 Uiso 1 1 calc R . .
H6B H 0.3261 0.4906 0.5325 0.114 Uiso 1 1 calc R . .
H6C H 0.2263 0.4788 0.4851 0.114 Uiso 1 1 calc R . .
N3 N 0.4583(4) 0.4229(4) 0.3538(2) 0.0502(12) Uani 1 1 d . . .
C7 C 0.4349(5) 0.4754(5) 0.4072(3) 0.0545(16) Uani 1 1 d . A .
C8 C 0.4922(6) 0.5723(6) 0.4275(3) 0.067(2) Uani 1 1 d . . .
H8A H 0.4753 0.6076 0.4660 0.080 Uiso 1 1 calc R A .
C9 C 0.5746(7) 0.6152(6) 0.3897(4) 0.080(3) Uani 1 1 d . A .
H9A H 0.6140 0.6822 0.4014 0.097 Uiso 1 1 calc R . .
C10 C 0.6005(7) 0.5622(6) 0.3351(3) 0.072(2) Uani 1 1 d . . .
H10A H 0.6582 0.5910 0.3095 0.087 Uiso 1 1 calc R A .
C11 C 0.5404(5) 0.4664(5) 0.3188(3) 0.0544(16) Uani 1 1 d . A .
N4 N 0.5587(4) 0.4098(4) 0.2612(2) 0.0517(13) Uani 1 1 d . . .
C12 C 0.6397(6) 0.4628(6) 0.2175(3) 0.0635(18) Uani 1 1 d . A .
H12A H 0.6477 0.4162 0.1803 0.095 Uiso 1 1 calc R . .
H12B H 0.7064 0.4866 0.2418 0.095 Uiso 1 1 calc R . .
H12C H 0.6182 0.5205 0.2016 0.095 Uiso 1 1 calc R . .
N5 N 0.5226(4) 0.2461(4) 0.2135(3) 0.0537(13) Uani 1 1 d . . .
C13 C 0.5681(5) 0.3092(5) 0.2651(3) 0.0528(15) Uani 1 1 d . A .
C14 C 0.6228(6) 0.2788(6) 0.3141(3) 0.067(2) Uani 1 1 d . . .
H14A H 0.6519 0.3237 0.3508 0.080 Uiso 1 1 calc R A .
C15 C 0.6338(7) 0.1807(7) 0.3078(4) 0.081(3) Uani 1 1 d . A .
H15A H 0.6712 0.1575 0.3406 0.097 Uiso 1 1 calc R . .
C16 C 0.5915(7) 0.1172(6) 0.2551(4) 0.077(2) Uani 1 1 d . . .
H16A H 0.6001 0.0502 0.2507 0.092 Uiso 1 1 calc R A .
C17 C 0.5345(6) 0.1518(6) 0.2069(4) 0.0632(18) Uani 1 1 d . A .
N6 N 0.4856(5) 0.0908(5) 0.1534(3) 0.0726(17) Uani 1 1 d . . .
C18 C 0.5064(9) -0.0106(6) 0.1390(6) 0.102(3) Uani 1 1 d . A .
H18A H 0.5272 -0.0348 0.1794 0.152 Uiso 1 1 calc R . .
H18B H 0.5628 -0.0059 0.1076 0.152 Uiso 1 1 calc R . .
H18C H 0.4430 -0.0578 0.1203 0.152 Uiso 1 1 calc R . .
N7 N 0.3599(5) 0.1435(4) 0.0941(3) 0.0577(14) Uani 1 1 d . A .
C19 C 0.4584(6) 0.1337(5) 0.0969(4) 0.0615(18) Uani 1 1 d . A .
C20 C 0.5274(7) 0.1616(7) 0.0478(4) 0.077(2) Uani 1 1 d . . .
H20A H 0.5970 0.1539 0.0505 0.093 Uiso 1 1 calc R A .
C21 C 0.4925(8) 0.2010(8) -0.0056(4) 0.091(3) Uani 1 1 d . A .
H21A H 0.5380 0.2192 -0.0408 0.109 Uiso 1 1 calc R . .
C22 C 0.3935(7) 0.2139(7) -0.0082(4) 0.075(2) Uani 1 1 d . . .
H22A H 0.3699 0.2424 -0.0444 0.090 Uiso 1 1 calc R A .
C23 C 0.3278(6) 0.1850(5) 0.0427(3) 0.0545(16) Uani 1 1 d . A .
N8 N 0.2222(5) 0.1915(4) 0.0428(2) 0.0568(13) Uani 1 1 d . . .
C24 C 0.1591(7) 0.1358(6) -0.0148(3) 0.075(2) Uani 1 1 d . A .
H24A H 0.1833 0.0751 -0.0278 0.113 Uiso 1 1 calc R . .
H24B H 0.1672 0.1792 -0.0511 0.113 Uiso 1 1 calc R . .
H24C H 0.0853 0.1164 -0.0033 0.113 Uiso 1 1 calc R . .
N9 N 0.2616(4) 0.3337(4) 0.1178(2) 0.0448(11) Uani 1 1 d . . .
C25 C 0.1977(5) 0.2783(5) 0.0699(3) 0.0527(15) Uani 1 1 d . A .
C26 C 0.1073(6) 0.3062(6) 0.0499(4) 0.0644(18) Uani 1 1 d . . .
H26A H 0.0604 0.2655 0.0177 0.077 Uiso 1 1 calc R A .
C27 C 0.0887(6) 0.3944(6) 0.0784(4) 0.072(2) Uani 1 1 d . A .
H27A H 0.0279 0.4145 0.0658 0.087 Uiso 1 1 calc R . .
C28 C 0.1562(6) 0.4532(6) 0.1246(4) 0.0670(19) Uani 1 1 d . . .
H28A H 0.1445 0.5151 0.1431 0.080 Uiso 1 1 calc R A .
C29 C 0.2417(5) 0.4204(5) 0.1434(3) 0.0478(14) Uani 1 1 d . A .
N10 N 0.3175(4) 0.4751(4) 0.1919(3) 0.0508(12) Uani 1 1 d . . .
C30 C 0.4051(6) 0.5462(5) 0.1632(4) 0.0634(18) Uani 1 1 d . A .
H30A H 0.4551 0.5811 0.1980 0.095 Uiso 1 1 calc R . .
H30B H 0.3782 0.5957 0.1409 0.095 Uiso 1 1 calc R . .
H30C H 0.4402 0.5088 0.1317 0.095 Uiso 1 1 calc R . .
N11 N 0.1893(4) 0.4457(4) 0.2690(3) 0.0544(13) Uani 1 1 d . . .
C31 C 0.2764(5) 0.5105(5) 0.2496(3) 0.0515(15) Uani 1 1 d . A .
C32 C 0.3219(6) 0.6008(5) 0.2845(3) 0.0560(16) Uani 1 1 d . . .
H32A H 0.3855 0.6430 0.2715 0.067 Uiso 1 1 calc R A .
C33 C 0.2710(6) 0.6276(5) 0.3393(3) 0.0625(18) Uani 1 1 d . A .
H33A H 0.2997 0.6896 0.3643 0.075 Uiso 1 1 calc R . .
C34 C 0.1789(6) 0.5651(6) 0.3580(4) 0.0659(18) Uani 1 1 d . . .
H34A H 0.1432 0.5835 0.3953 0.079 Uiso 1 1 calc R A .
C35 C 0.1402(6) 0.4746(5) 0.3207(4) 0.0609(17) Uani 1 1 d . A .
N12 N 0.0478(5) 0.4043(5) 0.3362(3) 0.0717(17) Uani 1 1 d . . .
C36 C -0.0177(8) 0.4379(8) 0.3877(5) 0.106(4) Uani 1 1 d . A .
H36A H 0.0273 0.4843 0.4206 0.159 Uiso 1 1 calc R . .
H36B H -0.0579 0.3791 0.4084 0.159 Uiso 1 1 calc R . .
H36C H -0.0657 0.4723 0.3679 0.159 Uiso 1 1 calc R . .
N13 N 0.0290(4) 0.2549(5) 0.2676(3) 0.0573(13) Uani 1 1 d . . .
C37 C -0.0075(6) 0.3356(6) 0.2844(4) 0.0648(18) Uani 1 1 d . A .
C38 C -0.0943(7) 0.3538(8) 0.2536(5) 0.089(3) Uani 1 1 d . . .
H38A H -0.1187 0.4120 0.2666 0.107 Uiso 1 1 calc R A .
C39 C -0.1435(7) 0.2867(8) 0.2047(5) 0.096(3) Uani 1 1 d . A .
H39A H -0.2031 0.2980 0.1831 0.115 Uiso 1 1 calc R . .
C40 C -0.1080(6) 0.2015(7) 0.1857(4) 0.072(2) Uani 1 1 d . . .
H40A H -0.1420 0.1544 0.1512 0.086 Uiso 1 1 calc R A .
C41 C -0.0199(5) 0.1875(5) 0.2193(3) 0.0560(16) Uani 1 1 d . A .
N14 N 0.0244(5) 0.1070(5) 0.2026(3) 0.0583(14) Uani 1 1 d . . .
C42 C -0.0105(7) 0.0451(7) 0.1410(4) 0.077(2) Uani 1 1 d . A .
H42A H -0.0310 0.0871 0.1091 0.116 Uiso 1 1 calc R . .
H42B H -0.0705 -0.0103 0.1490 0.116 Uiso 1 1 calc R . .
H42C H 0.0467 0.0175 0.1236 0.116 Uiso 1 1 calc R . .
N15 N 0.1479(5) 0.0268(4) 0.2415(2) 0.0539(13) Uani 1 1 d . A .
C43 C 0.0587(6) 0.0563(5) 0.2534(3) 0.0565(17) Uani 1 1 d . A .
C44 C 0.0039(6) 0.0358(6) 0.3098(4) 0.069(2) Uani 1 1 d . . .
H44A H -0.0588 0.0571 0.3175 0.083 Uiso 1 1 calc R A .
C45 C 0.0427(7) -0.0164(6) 0.3548(4) 0.072(2) Uani 1 1 d . A .
H45A H 0.0075 -0.0298 0.3946 0.087 Uiso 1 1 calc R . .
C46 C 0.1318(7) -0.0492(6) 0.3427(4) 0.073(2) Uani 1 1 d . . .
H46A H 0.1577 -0.0865 0.3732 0.088 Uiso 1 1 calc R A .
C47 C 0.1827(6) -0.0271(5) 0.2855(3) 0.0595(18) Uani 1 1 d . A .
N16 N 0.2727(5) -0.0600(4) 0.2666(3) 0.0640(16) Uani 1 1 d . . .
C48 C 0.2502(8) -0.1528(6) 0.2206(4) 0.084(3) Uani 1 1 d . A .
H48A H 0.3155 -0.1727 0.2111 0.126 Uiso 1 1 calc R . .
H48B H 0.2188 -0.1393 0.1799 0.126 Uiso 1 1 calc R . .
H48C H 0.2016 -0.2075 0.2407 0.126 Uiso 1 1 calc R . .
N17 N 0.3659(5) 0.0347(4) 0.3560(3) 0.0575(14) Uani 1 1 d . . .
C49 C 0.3547(6) -0.0469(5) 0.3137(3) 0.0612(18) Uani 1 1 d . A .
C50 C 0.4218(7) -0.1107(5) 0.3115(4) 0.070(2) Uani 1 1 d . . .
H50A H 0.4140 -0.1655 0.2790 0.085 Uiso 1 1 calc R A .
C51 C 0.5011(7) -0.0905(6) 0.3592(4) 0.077(2) Uani 1 1 d . A .
H51A H 0.5493 -0.1319 0.3593 0.092 Uiso 1 1 calc R . .
C52 C 0.5107(6) -0.0120(6) 0.4060(4) 0.068(2) Uani 1 1 d . . .
H52A H 0.5637 0.0004 0.4393 0.082 Uiso 1 1 calc R A .
C53 C 0.4406(6) 0.0495(5) 0.4035(3) 0.0590(18) Uani 1 1 d . A .
N18 N 0.4450(5) 0.1313(4) 0.4497(3) 0.0603(15) Uani 1 1 d . . .
C54 C 0.5462(6) 0.1882(6) 0.4781(4) 0.073(2) Uani 1 1 d . A .
H54A H 0.5977 0.1477 0.4715 0.109 Uiso 1 1 calc R . .
H54B H 0.5393 0.2040 0.5250 0.109 Uiso 1 1 calc R . .
H54C H 0.5694 0.2511 0.4567 0.109 Uiso 1 1 calc R . .
S1 S 0.18746(17) -0.13151(18) 0.02657(11) 0.0786(6) Uani 1 1 d . . .
C55 C 0.1876(7) -0.2630(7) 0.0348(4) 0.077(2) Uani 1 1 d . B .
O1 O 0.2944(10) -0.0821(10) 0.0242(13) 0.168(11) Uani 0.608(15) 1 d P B 1
O2 O 0.1232(12) -0.1350(8) -0.0250(6) 0.097(6) Uani 0.608(15) 1 d P B 1
O3 O 0.1391(15) -0.1090(14) 0.0883(5) 0.152(9) Uani 0.608(15) 1 d P B 1
F11 F 0.2284(19) -0.2954(9) -0.0199(8) 0.142(7) Uani 0.608(15) 1 d P B 1
F12 F 0.2469(17) -0.2800(13) 0.0832(10) 0.146(9) Uani 0.608(15) 1 d P B 1
F13 F 0.0976(12) -0.3234(15) 0.0421(11) 0.128(8) Uani 0.608(15) 1 d P B 1
O1' O 0.0863(14) -0.1241(15) 0.0198(18) 0.135(13) Uani 0.392(15) 1 d P B 2
O2' O 0.2385(15) -0.1229(15) -0.0407(7) 0.093(7) Uani 0.392(15) 1 d P B 2
O3' O 0.2564(13) -0.0794(10) 0.0716(6) 0.062(5) Uani 0.392(15) 1 d P B 2
F11' F 0.2719(17) -0.278(2) 0.0460(17) 0.136(14) Uani 0.392(15) 1 d P B 2
F12' F 0.126(2) -0.2865(15) 0.0848(18) 0.145(12) Uani 0.392(15) 1 d P B 2
F13' F 0.136(2) -0.326(2) -0.0083(18) 0.149(15) Uani 0.392(15) 1 d P B 2
S2 S -0.3757(6) -0.2381(5) 0.1983(4) 0.0552(17) Uani 0.465(8) 1 d PD C 1
O4 O -0.3971(11) -0.2722(9) 0.2617(5) 0.086(4) Uani 0.465(8) 1 d PD C 1
O5 O -0.4576(8) -0.2019(8) 0.1702(5) 0.062(3) Uani 0.465(8) 1 d PD C 1
O6 O -0.3338(14) -0.3044(10) 0.1548(7) 0.064(4) Uani 0.465(8) 1 d PD C 1
F21 F -0.2542(9) -0.0755(9) 0.1568(5) 0.080(3) Uani 0.465(8) 1 d PD C 1
F22 F -0.1777(15) -0.1472(18) 0.2259(9) 0.088(5) Uani 0.465(8) 1 d PD C 1
F23 F -0.2898(16) -0.0641(16) 0.2595(9) 0.082(5) Uani 0.465(8) 1 d PD C 1
C56 C -0.2720(12) -0.1294(12) 0.2105(6) 0.058(4) Uani 0.465(8) 1 d PD C 1
S2' S -0.3435(6) -0.2059(6) 0.1944(4) 0.0709(19) Uani 0.535(8) 1 d PD C 2
O4' O -0.4433(9) -0.2108(9) 0.2216(6) 0.093(4) Uani 0.535(8) 1 d PD C 2
O5' O -0.3169(12) -0.1360(11) 0.1455(5) 0.096(4) Uani 0.535(8) 1 d PD C 2
O6' O -0.3184(16) -0.3003(13) 0.1794(9) 0.117(8) Uani 0.535(8) 1 d PD C 2
F21' F -0.2720(10) -0.1980(8) 0.3130(5) 0.123(5) Uani 0.535(8) 1 d PD C 2
F22' F -0.1536(14) -0.1468(17) 0.2437(11) 0.119(8) Uani 0.535(8) 1 d PD C 2
F23' F -0.2573(14) -0.0550(13) 0.2749(9) 0.087(5) Uani 0.535(8) 1 d PD C 2
C56' C -0.2511(12) -0.1489(9) 0.2592(7) 0.071(4) Uani 0.535(8) 1 d PD C 2
O10 O 0.5000 0.5000 0.0000 0.114(4) Uani 1 2 d S . 1
C58 C 0.576(2) 0.463(2) 0.0226(14) 0.169(12) Uani 0.665(7) 1 d P D 1
H58A H 0.5480 0.4354 0.0638 0.203 Uiso 0.665(7) 1 calc PR D 1
H58B H 0.5731 0.4023 -0.0081 0.203 Uiso 0.665(7) 1 calc PR D 1
C59 C 0.6692(13) 0.4920(13) 0.0355(6) 0.138(5) Uani 1 1 d . D 1
H59A H 0.6968 0.4353 0.0474 0.207 Uiso 1 1 calc R D 1
H59B H 0.6803 0.5438 0.0723 0.207 Uiso 1 1 calc R D 1
H59C H 0.7056 0.5207 -0.0027 0.207 Uiso 1 1 calc R D 1
C58' C 0.601(2) 0.5470(17) 0.0278(10) 0.059(5) Uani 0.335(7) 1 d PD D 2
H58C H 0.598(18) 0.579(12) 0.071(3) 0.071 Uiso 0.335(7) 1 d PD D 2
H58D H 0.603(18) 0.594(10) -0.005(6) 0.071 Uiso 0.335(7) 1 d PD D 2
O11 O 0.9038(6) 0.6269(6) 0.2630(4) 0.116(2) Uani 1 1 d . . .
C60 C 0.9502(11) 0.6969(11) 0.3142(7) 0.145(6) Uani 1 1 d . . .
H60A H 0.9661 0.7657 0.2990 0.173 Uiso 1 1 calc R . .
H60B H 1.0168 0.6826 0.3282 0.173 Uiso 1 1 calc R . .
C61 C 0.8757(10) 0.6914(14) 0.3729(7) 0.173(8) Uani 1 1 d . . .
H61A H 0.9089 0.7410 0.4084 0.260 Uiso 1 1 calc R . .
H61B H 0.8610 0.6236 0.3883 0.260 Uiso 1 1 calc R . .
H61C H 0.8101 0.7062 0.3590 0.260 Uiso 1 1 calc R . .
C62 C 0.9656(11) 0.6419(10) 0.2060(8) 0.161(7) Uani 1 1 d . . .
H62A H 1.0325 0.6232 0.2133 0.193 Uiso 1 1 calc R . .
H62B H 0.9815 0.7139 0.1971 0.193 Uiso 1 1 calc R . .
C63 C 0.9012(8) 0.5718(9) 0.1431(6) 0.109(4) Uani 1 1 d . . .
H63A H 0.9446 0.5801 0.1044 0.164 Uiso 1 1 calc R . .
H63B H 0.8366 0.5927 0.1348 0.164 Uiso 1 1 calc R . .
H63C H 0.8838 0.5008 0.1527 0.164 Uiso 1 1 calc R . .
S3 S -0.1708(3) 0.2238(4) 0.50372(17) 0.1001(17) Uani 0.665(7) 1 d PD D 1
O7 O -0.2213(8) 0.1922(10) 0.5555(4) 0.096(4) Uani 0.665(7) 1 d PD D 1
O8 O -0.0755(11) 0.2835(15) 0.5300(9) 0.223(15) Uani 0.665(7) 1 d PD D 1
O9 O -0.2111(10) 0.2916(10) 0.4740(10) 0.103(5) Uani 0.665(7) 1 d PD D 1
F31 F -0.2222(9) 0.0886(8) 0.4273(7) 0.134(5) Uani 0.665(7) 1 d PD D 1
F32 F -0.0630(7) 0.1869(6) 0.4071(3) 0.093(3) Uani 0.665(7) 1 d PD D 1
F33 F -0.0848(9) 0.0824(10) 0.4882(7) 0.096(4) Uani 0.665(7) 1 d PD D 1
C57 C -0.1258(6) 0.1404(7) 0.4531(4) 0.0155(15) Uiso 0.665(7) 1 d PD D 1
S3' S -0.1530(8) 0.1398(8) 0.4722(6) 0.119(5) Uani 0.335(7) 1 d PD D 2
O7' O -0.212(2) 0.064(2) 0.4085(12) 0.088(8) Uiso 0.335(7) 1 d PD D 2
O8' O -0.056(3) 0.097(4) 0.5021(15) 0.136(17) Uani 0.335(7) 1 d PD D 2
O9' O -0.2457(16) 0.1344(17) 0.5333(10) 0.087(7) Uiso 0.335(7) 1 d PD D 2
F31' F -0.0585(16) 0.3060(13) 0.5249(10) 0.099(8) Uani 0.335(7) 1 d PD D 2
F32' F -0.2154(19) 0.2880(18) 0.4505(12) 0.095(8) Uiso 0.335(7) 1 d PD D 2
F33' F -0.0498(18) 0.254(2) 0.4038(11) 0.194(14) Uiso 0.335(7) 1 d PD D 2
C57' C -0.1138(10) 0.2644(14) 0.4626(6) 0.045(4) Uani 0.335(7) 1 d PD D 2

loop_
_atom_site_aniso_label
_atom_site_aniso_U_11
_atom_site_aniso_U_22
_atom_site_aniso_U_33
_atom_site_aniso_U_23
_atom_site_aniso_U_13
_atom_site_aniso_U_12
Ag1 0.0742(3) 0.0516(3) 0.0467(3) 0.00936(19) -0.0063(2) 0.0142(2)
Ag2 0.0732(6) 0.0510(7) 0.0424(4) 0.0004(3) -0.0169(5) 0.0203(5)
Ag2' 0.068(9) 0.068(7) 0.070(8) 0.014(8) -0.045(6) 0.006(8)
Ag3 0.0636(6) 0.0556(5) 0.0701(8) -0.0018(4) -0.0181(5) 0.0016(4)
Ag3' 0.083(2) 0.0661(15) 0.094(3) -0.0207(16) -0.057(2) 0.0206(15)
O1W 0.073(3) 0.068(3) 0.032(2) 0.0036(19) -0.010(2) -0.002(2)
N1 0.061(3) 0.057(3) 0.031(2) 0.005(2) -0.010(2) -0.004(3)
C1 0.072(5) 0.056(4) 0.037(3) 0.005(3) -0.011(3) -0.011(3)
C2 0.072(5) 0.058(4) 0.069(5) 0.009(4) -0.008(4) -0.015(4)
C3 0.081(6) 0.079(6) 0.061(5) 0.003(4) 0.002(4) -0.018(5)
C4 0.064(5) 0.082(5) 0.051(4) -0.005(4) -0.009(3) 0.001(4)
C5 0.068(4) 0.057(4) 0.034(3) -0.004(3) -0.010(3) -0.009(3)
N2 0.071(4) 0.061(3) 0.038(3) -0.003(2) -0.006(2) 0.006(3)
C6 0.094(6) 0.078(5) 0.051(4) -0.005(4) 0.003(4) 0.016(5)
N3 0.064(3) 0.054(3) 0.028(2) 0.006(2) -0.013(2) 0.006(3)
C7 0.065(4) 0.059(4) 0.033(3) 0.006(3) -0.012(3) 0.002(3)
C8 0.087(5) 0.062(4) 0.037(3) -0.004(3) -0.013(3) -0.007(4)
C9 0.107(7) 0.062(5) 0.051(4) -0.001(3) -0.018(4) -0.019(4)
C10 0.083(5) 0.072(5) 0.042(3) 0.004(3) -0.009(3) -0.021(4)
C11 0.062(4) 0.056(4) 0.040(3) 0.011(3) -0.011(3) 0.001(3)
N4 0.056(3) 0.061(3) 0.035(2) 0.016(2) -0.004(2) 0.006(3)
C12 0.068(4) 0.071(5) 0.051(4) 0.026(3) 0.005(3) 0.010(4)
N5 0.061(3) 0.054(3) 0.047(3) 0.013(2) -0.009(2) 0.015(3)
C13 0.054(4) 0.062(4) 0.043(3) 0.021(3) -0.003(3) 0.009(3)
C14 0.060(4) 0.092(6) 0.051(4) 0.031(4) -0.008(3) 0.015(4)
C15 0.074(5) 0.094(6) 0.085(6) 0.046(5) -0.010(4) 0.027(5)
C16 0.077(5) 0.065(5) 0.091(6) 0.033(4) -0.008(5) 0.016(4)
C17 0.071(5) 0.061(4) 0.063(4) 0.020(3) -0.001(4) 0.022(4)
N6 0.083(4) 0.057(4) 0.086(5) 0.005(3) -0.007(4) 0.031(3)
C18 0.116(8) 0.054(5) 0.140(9) -0.002(5) -0.008(7) 0.036(5)
N7 0.071(4) 0.056(3) 0.048(3) 0.001(2) 0.006(3) 0.020(3)
C19 0.076(5) 0.051(4) 0.059(4) -0.008(3) -0.010(4) 0.021(4)
C20 0.075(5) 0.078(5) 0.076(5) -0.008(4) 0.017(4) 0.017(4)
C21 0.087(6) 0.127(8) 0.058(5) -0.003(5) 0.009(4) 0.029(6)
C22 0.086(6) 0.089(6) 0.046(4) 0.000(4) 0.001(4) 0.017(5)
C23 0.074(4) 0.054(4) 0.034(3) -0.006(3) -0.008(3) 0.016(3)
N8 0.069(4) 0.059(3) 0.040(3) 0.000(2) -0.006(2) 0.014(3)
C24 0.097(6) 0.082(5) 0.042(4) -0.018(3) -0.026(4) 0.018(5)
N9 0.052(3) 0.044(3) 0.035(2) 0.005(2) -0.004(2) 0.005(2)
C25 0.062(4) 0.057(4) 0.039(3) 0.011(3) -0.001(3) 0.011(3)
C26 0.063(4) 0.072(5) 0.056(4) 0.003(3) -0.020(3) 0.013(4)
C27 0.065(5) 0.073(5) 0.081(5) 0.004(4) -0.022(4) 0.024(4)
C28 0.069(5) 0.058(4) 0.076(5) 0.005(4) -0.013(4) 0.021(4)
C29 0.052(3) 0.047(3) 0.044(3) 0.011(3) -0.001(3) 0.010(3)
N10 0.051(3) 0.041(3) 0.057(3) 0.007(2) -0.002(2) 0.004(2)
C30 0.059(4) 0.051(4) 0.075(5) 0.004(3) 0.008(4) 0.002(3)
N11 0.055(3) 0.045(3) 0.059(3) 0.004(2) 0.001(3) 0.003(2)
C31 0.058(4) 0.043(3) 0.054(4) 0.011(3) -0.002(3) 0.014(3)
C32 0.066(4) 0.038(3) 0.059(4) 0.005(3) -0.009(3) 0.002(3)
C33 0.079(5) 0.051(4) 0.052(4) -0.004(3) -0.012(3) 0.007(4)
C34 0.074(5) 0.063(4) 0.059(4) -0.001(3) 0.004(4) 0.015(4)
C35 0.066(4) 0.056(4) 0.059(4) 0.004(3) 0.007(3) 0.013(3)
N12 0.071(4) 0.067(4) 0.067(4) -0.005(3) 0.016(3) 0.002(3)
C36 0.096(7) 0.112(8) 0.099(7) -0.018(6) 0.045(6) 0.009(6)
N13 0.053(3) 0.064(4) 0.052(3) 0.009(3) 0.002(2) 0.006(3)
C37 0.051(4) 0.070(5) 0.067(4) 0.006(4) 0.006(3) 0.003(3)
C38 0.063(5) 0.089(6) 0.115(8) -0.010(6) 0.001(5) 0.022(5)
C39 0.061(5) 0.107(8) 0.120(8) -0.009(6) -0.023(5) 0.026(5)
C40 0.059(4) 0.081(5) 0.069(5) -0.004(4) -0.016(4) 0.005(4)
C41 0.048(4) 0.067(4) 0.047(3) 0.006(3) -0.007(3) 0.003(3)
N14 0.064(3) 0.064(4) 0.045(3) 0.001(2) -0.013(3) 0.012(3)
C42 0.081(6) 0.085(6) 0.062(4) -0.009(4) -0.029(4) 0.019(4)
N15 0.067(4) 0.041(3) 0.046(3) 0.006(2) -0.013(2) -0.004(2)
C43 0.066(4) 0.042(3) 0.050(4) -0.001(3) -0.018(3) -0.008(3)
C44 0.064(4) 0.066(5) 0.059(4) 0.001(3) -0.014(3) -0.020(4)
C45 0.075(5) 0.068(5) 0.057(4) 0.024(4) -0.013(4) -0.023(4)
C46 0.087(6) 0.056(4) 0.059(4) 0.027(3) -0.025(4) -0.022(4)
C47 0.074(5) 0.039(3) 0.055(4) 0.008(3) -0.019(3) -0.008(3)
N16 0.087(4) 0.040(3) 0.059(3) 0.007(2) -0.024(3) 0.004(3)
C48 0.126(8) 0.047(4) 0.073(5) 0.004(4) -0.037(5) 0.011(4)
N17 0.074(4) 0.043(3) 0.050(3) 0.019(2) -0.016(3) -0.001(3)
C49 0.083(5) 0.040(3) 0.055(4) 0.021(3) -0.016(3) -0.001(3)
C50 0.097(6) 0.044(4) 0.070(5) 0.018(3) -0.017(4) 0.012(4)
C51 0.093(6) 0.054(4) 0.084(5) 0.033(4) -0.010(5) 0.011(4)
C52 0.074(5) 0.057(4) 0.071(5) 0.032(4) -0.018(4) 0.002(4)
C53 0.067(4) 0.051(4) 0.052(4) 0.025(3) -0.016(3) -0.006(3)
N18 0.069(4) 0.055(3) 0.047(3) 0.015(2) -0.022(3) -0.006(3)
C54 0.077(5) 0.069(5) 0.063(4) 0.017(4) -0.029(4) -0.003(4)
S1 0.0654(12) 0.0836(14) 0.0821(13) -0.0235(11) -0.0191(10) 0.0192(10)
C55 0.067(5) 0.080(6) 0.077(5) -0.012(4) -0.007(4) 0.007(5)
O1 0.063(7) 0.076(8) 0.34(3) -0.065(13) 0.008(12) -0.004(6)
O2 0.138(14) 0.058(6) 0.076(7) 0.015(5) -0.047(8) -0.015(7)
O3 0.25(2) 0.225(17) 0.057(6) 0.020(8) 0.006(9) 0.195(17)
F11 0.232(19) 0.083(7) 0.120(10) -0.003(7) 0.055(13) 0.058(11)
F12 0.17(2) 0.108(11) 0.169(15) -0.042(10) -0.118(14) 0.070(11)
F13 0.098(9) 0.116(14) 0.161(16) 0.088(13) -0.030(11) -0.015(9)
O1' 0.053(10) 0.083(12) 0.26(4) -0.041(18) 0.027(15) 0.019(8)
O2' 0.102(15) 0.143(17) 0.048(8) 0.015(9) 0.004(8) 0.056(12)
O3' 0.075(11) 0.055(8) 0.042(6) 0.002(5) -0.008(6) -0.013(7)
F11' 0.055(9) 0.132(19) 0.23(3) 0.14(2) -0.019(15) 0.010(10)
F12' 0.14(2) 0.072(11) 0.21(3) 0.019(15) 0.08(2) -0.010(12)
F13' 0.15(2) 0.104(17) 0.20(3) -0.106(19) -0.11(2) 0.081(17)
S2 0.073(5) 0.045(3) 0.047(2) 0.019(2) -0.004(3) 0.009(3)
O4 0.116(11) 0.080(8) 0.060(7) 0.041(6) 0.006(7) 0.010(7)
O5 0.070(7) 0.056(6) 0.058(7) 0.006(5) -0.007(5) 0.010(5)
O6 0.090(11) 0.033(6) 0.071(9) -0.003(6) -0.022(8) 0.022(6)
F21 0.089(8) 0.075(7) 0.073(7) 0.026(5) 0.014(6) 0.005(6)
F22 0.064(10) 0.087(10) 0.117(12) -0.009(9) -0.016(10) 0.031(8)
F23 0.084(12) 0.064(8) 0.090(11) -0.007(7) -0.007(9) 0.010(8)
C56 0.063(10) 0.064(10) 0.048(8) -0.002(7) -0.004(7) 0.018(8)
S2' 0.083(5) 0.072(5) 0.059(3) -0.002(3) -0.016(3) 0.022(4)
O4' 0.075(8) 0.101(9) 0.089(9) -0.025(8) 0.005(7) 0.004(7)
O5' 0.130(12) 0.109(11) 0.058(6) 0.031(7) -0.008(7) 0.036(9)
O6' 0.106(12) 0.095(12) 0.144(19) -0.048(12) -0.042(13) 0.031(9)
F21' 0.176(12) 0.095(8) 0.079(6) 0.046(6) -0.045(7) -0.012(7)
F22' 0.091(11) 0.083(9) 0.178(18) 0.024(10) -0.055(10) 0.008(8)
F23' 0.093(12) 0.057(7) 0.101(10) 0.001(6) -0.018(8) 0.001(7)
C56' 0.087(12) 0.051(8) 0.070(10) 0.014(7) -0.022(9) 0.006(8)
O10 0.179(12) 0.112(8) 0.065(5) 0.024(5) 0.013(7) 0.060(9)
C58 0.20(3) 0.19(3) 0.16(2) 0.09(2) 0.05(2) 0.12(3)
C59 0.161(14) 0.187(15) 0.075(7) 0.031(8) -0.013(9) 0.056(13)
C58' 0.076(15) 0.050(12) 0.051(11) 0.014(9) -0.021(10) 0.011(11)
O11 0.112(6) 0.113(6) 0.110(6) -0.028(5) -0.004(5) 0.012(5)
C60 0.114(10) 0.145(12) 0.162(13) -0.047(10) -0.043(10) 0.026(9)
C61 0.090(9) 0.28(2) 0.136(12) -0.075(13) -0.010(8) 0.046(11)
C62 0.133(11) 0.095(8) 0.240(18) -0.015(10) 0.122(12) 0.004(8)
C63 0.071(6) 0.110(8) 0.138(10) 0.032(7) -0.002(6) -0.002(6)
S3 0.103(3) 0.145(4) 0.065(2) 0.008(2) 0.0110(19) 0.055(3)
O7 0.112(8) 0.155(11) 0.046(5) 0.045(6) 0.044(5) 0.069(8)
O8 0.130(15) 0.41(4) 0.17(2) -0.08(2) -0.084(14) 0.18(2)
O9 0.077(7) 0.099(8) 0.162(15) 0.064(9) 0.032(8) 0.060(6)
F31 0.147(10) 0.057(5) 0.187(12) -0.018(7) -0.103(9) 0.011(6)
F32 0.130(7) 0.078(5) 0.076(5) 0.026(4) 0.063(5) 0.028(5)
F33 0.048(5) 0.109(7) 0.153(10) 0.094(7) 0.018(6) 0.033(5)
S3' 0.101(8) 0.081(5) 0.181(12) -0.009(7) -0.057(8) 0.040(6)
O8' 0.08(2) 0.20(4) 0.14(3) 0.10(2) -0.019(18) 0.04(2)
F31' 0.097(14) 0.070(10) 0.097(15) -0.064(10) -0.020(11) -0.021(10)
C57' 0.032(8) 0.067(12) 0.035(8) -0.002(8) 0.018(7) 0.011(8)

loop_
_atom_type_symbol
_atom_type_description
_atom_type_scat_dispersion_real
_atom_type_scat_dispersion_imag
_atom_type_scat_source
C C 0.0181 0.0091 'International Tables Vol C Tables 4.2.6.8 and 6.1.1.4'
H H 0.0000 0.0000 'International Tables Vol C Tables 4.2.6.8 and 6.1.1.4'
N N 0.0311 0.0180 'International Tables Vol C Tables 4.2.6.8 and 6.1.1.4'
O O 0.0492 0.0322 'International Tables Vol C Tables 4.2.6.8 and 6.1.1.4'
F F 0.0727 0.0534 'International Tables Vol C Tables 4.2.6.8 and 6.1.1.4'
S S 0.3331 0.5567 'International Tables Vol C Tables 4.2.6.8 and 6.1.1.4'
Ag Ag 0.1306 4.2820 'International Tables Vol C Tables 4.2.6.8 and 6.1.1.4'

loop_
_geom_angle_atom_site_label_1
_geom_angle_atom_site_label_2
_geom_angle_atom_site_label_3
_geom_angle
_geom_angle_site_symmetry_1
N15 Ag1 N7 172.3(2) .
N15 Ag1 Ag2 116.99(14) .
N7 Ag1 Ag2 55.30(15) .
N5 Ag2 N9 162.09(19) .
N5 Ag2 Ag1 88.71(16) .
N9 Ag2 Ag1 83.51(14) .
N9 Ag2' N5 146.6(18) .
N9 Ag2' N10 56.2(3) .
N5 Ag2' N10 140.2(11) .
O1W Ag3 N13 161.1(2) .
O1W Ag3 N11 117.63(19) .
N13 Ag3 N11 74.0(2) .
N13 Ag3' C4 142.5(4) .
C5 N1 C1 117.9(6) .
N1 C1 C2 123.8(8) .
N1 C1 N18 115.7(6) .
C2 C1 N18 120.6(7) .
C3 C2 C1 118.3(8) .
C2 C3 C4 119.9(8) .
C5 C4 C3 116.7(8) .
C5 C4 Ag3' 102.4(5) .
C3 C4 Ag3' 91.3(5) .
N1 C5 C4 123.2(7) .
N1 C5 N2 116.2(6) .
C4 C5 N2 120.5(7) .
C7 N2 C5 121.5(6) .
C7 N2 C6 118.7(6) .
C5 N2 C6 116.8(6) .
C7 N3 C11 118.3(6) .
N3 C7 C8 122.6(6) .
N3 C7 N2 118.1(6) .
C8 C7 N2 119.2(6) .
C9 C8 C7 117.5(7) .
C10 C9 C8 120.8(7) .
C11 C10 C9 118.0(7) .
N3 C11 C10 122.8(7) .
N3 C11 N4 116.1(6) .
C10 C11 N4 121.0(6) .
C11 N4 C13 119.4(5) .
C11 N4 C12 116.3(6) .
C13 N4 C12 109.5(5) .
C17 N5 C13 119.7(6) .
C17 N5 Ag2 128.5(5) .
C13 N5 Ag2 106.5(4) .
C17 N5 Ag2' 135.9(6) .
C13 N5 Ag2' 103.9(5) .
Ag2 N5 Ag2' 16.4(10) .
N5 C13 C14 122.6(7) .
N5 C13 N4 113.0(5) .
C14 C13 N4 124.3(7) .
C13 C14 C15 117.6(8) .
C16 C15 C14 120.5(7) .
C15 C16 C17 119.5(8) .
N5 C17 N6 117.0(6) .
N5 C17 C16 120.0(7) .
N6 C17 C16 123.0(7) .
C17 N6 C19 120.6(6) .
C17 N6 C18 119.4(7) .
C19 N6 C18 113.4(7) .
C19 N7 C23 119.3(6) .
C19 N7 Ag1 119.7(5) .
C23 N7 Ag1 120.4(5) .
N7 C19 C20 122.0(7) .
N7 C19 N6 115.3(7) .
C20 C19 N6 122.7(7) .
C19 C20 C21 118.1(8) .
C22 C21 C20 120.4(8) .
C21 C22 C23 119.0(8) .
N7 C23 C22 121.1(7) .
N7 C23 N8 115.9(6) .
C22 C23 N8 122.9(6) .
C25 N8 C23 119.5(6) .
C25 N8 C24 118.2(6) .
C23 N8 C24 113.7(6) .
C29 N9 C25 119.0(5) .
C29 N9 Ag2 106.8(4) .
C25 N9 Ag2 133.5(4) .
C29 N9 Ag2' 103.5(5) .
C25 N9 Ag2' 136.8(6) .
Ag2 N9 Ag2' 16.6(11) .
N9 C25 N8 117.8(6) .
N9 C25 C26 120.9(6) .
N8 C25 C26 121.3(6) .
C27 C26 C25 118.1(7) .
C28 C27 C26 121.0(7) .
C27 C28 C29 118.1(7) .
N9 C29 C28 122.8(6) .
N9 C29 N10 114.0(5) .
C28 C29 N10 123.2(6) .
C31 N10 C29 115.5(5) .
C31 N10 C30 116.8(5) .
C29 N10 C30 112.5(5) .
C31 N10 Ag2' 134.3(9) .
C29 N10 Ag2' 86.0(4) .
C30 N10 Ag2' 86.4(11) .
C35 N11 C31 118.4(6) .
C35 N11 Ag3 99.9(4) .
C31 N11 Ag3 121.3(4) .
N11 C31 C32 122.8(6) .
N11 C31 N10 113.5(6) .
C32 C31 N10 123.6(6) .
C31 C32 C33 117.4(7) .
C32 C33 C34 120.7(7) .
C33 C34 C35 117.9(7) .
N11 C35 C34 122.6(7) .
N11 C35 N12 114.8(6) .
C34 C35 N12 122.6(7) .
C35 N12 C37 117.8(6) .
C35 N12 C36 117.2(7) .
C37 N12 C36 115.8(7) .
C37 N13 C41 119.3(6) .
C37 N13 Ag3' 111.0(5) .
C41 N13 Ag3' 129.0(5) .
C37 N13 Ag3 117.0(5) .
C41 N13 Ag3 120.9(5) .
Ag3' N13 Ag3 25.73(16) .
N13 C37 C38 122.6(8) .
N13 C37 N12 116.6(7) .
C38 C37 N12 120.9(8) .
C39 C38 C37 118.5(9) .
C38 C39 C40 120.8(9) .
C39 C40 C41 117.6(7) .
N13 C41 N14 116.4(6) .
N13 C41 C40 121.2(7) .
N14 C41 C40 122.3(6) .
C41 N14 C43 119.1(6) .
C41 N14 C42 118.3(6) .
C43 N14 C42 115.8(6) .
C43 N15 C47 118.9(6) .
C43 N15 Ag1 124.0(4) .
C47 N15 Ag1 116.6(5) .
N15 C43 C44 121.9(7) .
N15 C43 N14 115.1(6) .
C44 C43 N14 122.9(7) .
C45 C44 C43 118.0(8) .
C46 C45 C44 120.7(7) .
C47 C46 C45 118.7(7) .
N15 C47 C46 121.7(8) .
N15 C47 N16 114.5(6) .
C46 C47 N16 123.8(7) .
C47 N16 C49 117.7(6) .
C47 N16 C48 114.0(6) .
C49 N16 C48 118.2(6) .
C49 N17 C53 117.6(6) .
N17 C49 C50 124.0(7) .
N17 C49 N16 114.8(6) .
C50 C49 N16 121.0(7) .
C49 C50 C51 116.6(8) .
C52 C51 C50 121.1(8) .
C51 C52 C53 118.2(7) .
N17 C53 C52 122.2(7) .
N17 C53 N18 116.1(6) .
C52 C53 N18 121.8(6) .
C1 N18 C53 119.4(5) .
C1 N18 C54 117.5(6) .
C53 N18 C54 119.6(7) .
O3' S1 O2 150.5(8) .
O3' S1 O1' 125.4(14) .
O2 S1 O1' 46.0(13) .
O3' S1 O1 47.1(9) .
O2 S1 O1 120.3(13) .
O1' S1 O1 146.6(13) .
O3' S1 O3 67.1(10) .
O2 S1 O3 111.6(9) .
O1' S1 O3 65.8(14) .
O1 S1 O3 113.6(12) .
O3' S1 O2' 108.5(10) .
O2 S1 O2' 63.6(9) .
O1' S1 O2' 108.6(17) .
O1 S1 O2' 61.7(12) .
O3 S1 O2' 163.3(9) .
O3' S1 C55 104.7(7) .
O2 S1 C55 104.5(6) .
O1' S1 C55 108.9(10) .
O1 S1 C55 104.1(7) .
O3 S1 C55 99.6(7) .
O2' S1 C55 97.1(8) .
F11' C55 F13' 112(2) .
F11' C55 F13 127.2(14) .
F13' C55 F13 54.1(17) .
F11' C55 F12' 110(2) .
F13' C55 F12' 99(2) .
F13 C55 F12' 45.1(12) .
F11' C55 F12 38.0(16) .
F13' C55 F12 127.5(15) .
F13 C55 F12 104.3(13) .
F12' C55 F12 72.7(18) .
F11' C55 F11 69.2(18) .
F13' C55 F11 55.8(15) .
F13 C55 F11 108.0(13) .
F12' C55 F11 147.4(13) .
F12 C55 F11 104.9(14) .
F11' C55 S1 114.9(13) .
F13' C55 S1 116.1(15) .
F13 C55 S1 116.0(11) .
F12' C55 S1 103.2(11) .
F12 C55 S1 116.3(9) .
F11 C55 S1 106.6(8) .
O4 S2 O5 114.0(8) .
O4 S2 O6 114.3(8) .
O5 S2 O6 114.5(9) .
O4 S2 C56 105.1(8) .
O5 S2 C56 103.7(7) .
O6 S2 C56 103.6(9) .
F23 C56 F22 105.3(12) .
F23 C56 F21 105.5(13) .
F22 C56 F21 104.8(13) .
F23 C56 S2 112.4(14) .
F22 C56 S2 115.0(15) .
F21 C56 S2 113.0(10) .
O4' S2' O6' 115.7(10) .
O4' S2' O5' 114.2(8) .
O6' S2' O5' 114.9(9) .
O4' S2' C56' 105.1(9) .
O6' S2' C56' 102.3(10) .
O5' S2' C56' 102.2(9) .
F22' C56' F23' 108.1(13) .
F22' C56' F21' 107.9(13) .
F23' C56' F21' 106.8(12) .
F22' C56' S2' 112.9(14) .
F23' C56' S2' 110.1(12) .
F21' C56' S2' 110.9(10) .
C58 O10 C58 180(2) 2_665
C59 C58 O10 138(3) .
C60 O11 C62 110.0(11) .
O11 C60 C61 110.2(12) .
O11 C62 C63 109.5(9) .
O7 S3 O9 113.2(8) .
O7 S3 O8 103.0(9) .
O9 S3 O8 102.4(9) .
O7 S3 C57 119.0(7) .
O9 S3 C57 115.8(9) .
O8 S3 C57 99.6(9) .
F33 C57 F32 115.1(8) .
F33 C57 F31 110.8(9) .
F32 C57 F31 112.0(8) .
F33 C57 S3 109.5(8) .
F32 C57 S3 111.8(7) .
F31 C57 S3 96.0(8) .
O8' S3' O7' 110.5(13) .
O8' S3' C57' 111.2(19) .
O7' S3' C57' 117.5(13) .
O8' S3' O9' 106.8(12) .
O7' S3' O9' 106.9(10) .
C57' S3' O9' 103.0(10) .
F31' C57' F32' 117.2(12) .
F31' C57' F33' 117.9(12) .
F32' C57' F33' 116.1(12) .
F31' C57' S3' 103.0(12) .
F32' C57' S3' 100.6(12) .
F33' C57' S3' 96.2(12) .

loop_
_geom_bond_atom_site_label_1
_geom_bond_atom_site_label_2
_geom_bond_distance
_geom_bond_site_symmetry_2
Ag1 N15 2.134(6) .
Ag1 N7 2.144(6) .
Ag1 Ag2 3.210(3) .
Ag2 N5 2.228(5) .
Ag2 N9 2.234(5) .
Ag2' N9 2.281(14) .
Ag2' N5 2.320(16) .
Ag2' N10 2.630(14) .
Ag3 O1W 2.098(5) .
Ag3 N13 2.211(6) .
Ag3 N11 2.635(6) .
Ag3' N13 2.177(6) .
Ag3' C4 2.454(8) .
N1 C5 1.324(9) .
N1 C1 1.340(9) .
C1 C2 1.371(10) .
C1 N18 1.397(10) .
C2 C3 1.370(13) .
C3 C4 1.405(12) .
C4 C5 1.404(10) .
C5 N2 1.418(9) .
N2 C7 1.400(9) .
N2 C6 1.472(9) .
N3 C7 1.343(8) .
N3 C11 1.344(8) .
C7 C8 1.390(9) .
C8 C9 1.379(11) .
C9 C10 1.377(11) .
C10 C11 1.375(10) .
C11 N4 1.417(9) .
N4 C13 1.422(8) .
N4 C12 1.488(8) .
N5 C17 1.337(9) .
N5 C13 1.352(9) .
C13 C14 1.381(8) .
C14 C15 1.383(12) .
C15 C16 1.360(13) .
C16 C17 1.416(10) .
C17 N6 1.381(10) .
N6 C19 1.421(9) .
N6 C18 1.488(10) .
N7 C19 1.340(9) .
N7 C23 1.349(8) .
C19 C20 1.376(11) .
C20 C21 1.384(13) .
C21 C22 1.361(12) .
C22 C23 1.381(10) .
C23 N8 1.417(9) .
N8 C25 1.384(9) .
N8 C24 1.486(8) .
N9 C29 1.347(8) .
N9 C25 1.348(8) .
C25 C26 1.405(9) .
C26 C27 1.377(11) .
C27 C28 1.365(11) .
C28 C29 1.375(9) .
C29 N10 1.436(8) .
N10 C31 1.405(8) .
N10 C30 1.477(8) .
N11 C35 1.330(9) .
N11 C31 1.355(8) .
C31 C32 1.380(9) .
C32 C33 1.383(10) .
C33 C34 1.383(11) .
C34 C35 1.388(10) .
C35 N12 1.413(9) .
N12 C37 1.433(10) .
N12 C36 1.483(10) .
N13 C37 1.332(10) .
N13 C41 1.346(9) .
C37 C38 1.387(12) .
C38 C39 1.354(13) .
C39 C40 1.390(12) .
C40 C41 1.407(10) .
C41 N14 1.389(9) .
N14 C43 1.425(8) .
N14 C42 1.472(9) .
N15 C43 1.352(9) .
N15 C47 1.355(8) .
C43 C44 1.382(10) .
C44 C45 1.379(11) .
C45 C46 1.374(12) .
C46 C47 1.373(11) .
C47 N16 1.414(10) .
N16 C49 1.415(9) .
N16 C48 1.492(9) .
N17 C49 1.339(9) .
N17 C53 1.350(8) .
C49 C50 1.385(11) .
C50 C51 1.391(11) .
C51 C52 1.365(12) .
C52 C53 1.397(11) .
C53 N18 1.401(9) .
N18 C54 1.464(9) .
S1 O3' 1.328(12) .
S1 O2 1.342(10) .
S1 O1' 1.369(19) .
S1 O1 1.412(13) .
S1 O3 1.467(12) .
S1 O2' 1.541(15) .
S1 C55 1.823(10) .
C55 F11' 1.20(2) .
C55 F13' 1.260(17) .
C55 F13 1.289(16) .
C55 F12' 1.32(3) .
C55 F12 1.329(18) .
C55 F11 1.338(14) .
S2 O4 1.424(10) .
S2 O5 1.428(11) .
S2 O6 1.432(13) .
S2 C56 1.762(17) .
F21 C56 1.366(14) .
F22 C56 1.365(16) .
F23 C56 1.353(16) .
S2' O4' 1.421(12) .
S2' O6' 1.423(14) .
S2' O5' 1.428(13) .
S2' C56' 1.795(17) .
F21' C56' 1.332(13) .
F22' C56' 1.321(15) .
F23' C56' 1.323(16) .
O10 C58 1.33(2) 2_665
O10 C58 1.33(2) .
C58 C59 1.21(3) .
O11 C60 1.396(13) .
O11 C62 1.429(14) .
C60 C61 1.555(19) .
C62 C63 1.646(18) .
S3 O7 1.305(8) .
S3 O9 1.357(10) .
S3 O8 1.403(14) .
S3 C57 1.700(9) .
F31 C57 1.376(11) .
F32 C57 1.353(8) .
F33 C57 1.317(11) .
S3' O8' 1.66(2) .
S3' O7' 1.66(2) .
S3' C57' 1.69(2) .
S3' O9' 1.751(19) .
F31' C57' 1.472(17) .
F32' C57' 1.476(19) .
F33' C57' 1.493(19) .
